data_2229391
loop_
_publ_author_name
'Wang, Jian-Guo'
'Wu, Lin'
'Zhong, Chan-Juan'
'Ouyang, Zhao-Hui'
'Yi, De-Lian'

_publ_section_title
;
 (<i>E</i>)-1-(2,4-Dihydroxyphenyl)-3-(4-hydroxyphenyl)prop-2-en-1-one
 monohydrate
;
_journal_coeditor_code GO2004
_journal_issue 3
_journal_name_full 'Acta Crystallographica Section E'
_journal_page_first o732
_journal_paper_doi 10.1107/S1600536811006271
_journal_volume 67
_journal_year 2011
_chemical_formula_iupac 'C15 H12 O4, H2 O'
_chemical_formula_moiety 'C15 H12 O4, H2 O'
_chemical_formula_sum 'C15 H14 O5'
_chemical_formula_weight 274.26
_chemical_name_systematic
;
(<i>E</i>)-1-(2,4-Dihydroxyphenyl)-3-(4-hydroxyphenyl)prop-2-en-1-one
monohydrate
;
_space_group_IT_number 14
_symmetry_cell_setting monoclinic
_symmetry_space_group_name_Hall '-P 2ybc'
_symmetry_space_group_name_H-M 'P 1 21/c 1'
_atom_sites_solution_hydrogens geom
_atom_sites_solution_primary direct
_atom_sites_solution_secondary difmap
_audit_creation_method SHELXL-97
_cell_angle_alpha 90.00
_cell_angle_beta 103.649(3)
_cell_angle_gamma 90.00
_cell_formula_units_Z 4
_cell_length_a 11.489(2)
_cell_length_b 9.5903(17)
_cell_length_c 12.498(2)
_cell_measurement_reflns_used 2288
_cell_measurement_temperature 298(2)
_cell_measurement_theta_max 25.28
_cell_measurement_theta_min 2.71
_cell_volume 1338.2(4)
_computing_cell_refinement 'SAINT (Bruker, 1997)'
_computing_data_collection 'SMART (Bruker, 1997)'
_computing_data_reduction 'SAINT (Bruker, 1997)'
_computing_molecular_graphics 'SHELXTL (Sheldrick, 2008)'
_computing_publication_material 'SHELXTL (Sheldrick, 2008)'
_computing_structure_refinement 'SHELXL97 (Sheldrick, 2008)'
_computing_structure_solution 'SHELXS97 (Sheldrick, 2008)'
_diffrn_ambient_temperature 298(2)
_diffrn_measured_fraction_theta_full 0.999
_diffrn_measured_fraction_theta_max 0.999
_diffrn_measurement_device_type 'Bruker SMART CCD area-detector'
_diffrn_measurement_method 'phi and omega scans'
_diffrn_radiation_monochromator graphite
_diffrn_radiation_source 'fine-focus sealed tube'
_diffrn_radiation_type MoK\a
_diffrn_radiation_wavelength 0.71073
_diffrn_reflns_av_R_equivalents 0.0309
_diffrn_reflns_av_sigmaI/netI 0.0313
_diffrn_reflns_limit_h_max 14
_diffrn_reflns_limit_h_min -14
_diffrn_reflns_limit_k_max 9
_diffrn_reflns_limit_k_min -11
_diffrn_reflns_limit_l_max 15
_diffrn_reflns_limit_l_min -15
_diffrn_reflns_number 8297
_diffrn_reflns_theta_full 26.00
_diffrn_reflns_theta_max 26.00
_diffrn_reflns_theta_min 2.71
_exptl_absorpt_coefficient_mu 0.103
_exptl_absorpt_correction_T_max 0.9898
_exptl_absorpt_correction_T_min 0.9878
_exptl_absorpt_correction_type multi-scan
_exptl_absorpt_process_details '(SADABS; Sheldrick, 1996)'
_exptl_crystal_colour yellow
_exptl_crystal_density_diffrn 1.361
_exptl_crystal_density_method 'not measured'
_exptl_crystal_description block
_exptl_crystal_F_000 576
_exptl_crystal_size_max 0.12
_exptl_crystal_size_mid 0.10
_exptl_crystal_size_min 0.10
_refine_diff_density_max 0.328
_refine_diff_density_min -0.192
_refine_ls_extinction_method none
_refine_ls_goodness_of_fit_ref 1.094
_refine_ls_hydrogen_treatment mixed
_refine_ls_matrix_type full
_refine_ls_number_parameters 196
_refine_ls_number_reflns 2625
_refine_ls_number_restraints 5
_refine_ls_restrained_S_all 1.095
_refine_ls_R_factor_all 0.0715
_refine_ls_R_factor_gt 0.0571
_refine_ls_shift/su_max 0.000
_refine_ls_shift/su_mean 0.000
_refine_ls_structure_factor_coef Fsqd
_refine_ls_weighting_details 'calc w=1/[\s^2^(Fo^2^)+(0.0569P)^2^+0.4990P] where P=(Fo^2^+2Fc^2^)/3'
_refine_ls_weighting_scheme calc
_refine_ls_wR_factor_gt 0.1362
_refine_ls_wR_factor_ref 0.1436
_reflns_number_gt 2115
_reflns_number_total 2625
_reflns_threshold_expression I>2sigma(I)
_cod_data_source_file go2004.cif
_cod_data_source_block I
_cod_original_sg_symbol_H-M 'P 21/c'
_cod_database_code 2229391
_cod_database_fobs_code 2229391

loop_
_symmetry_equiv_pos_as_xyz
'x, y, z'
'-x, y+1/2, -z+1/2'
'-x, -y, -z'
'x, -y-1/2, z-1/2'

loop_
_atom_site_type_symbol
_atom_site_label
_atom_site_fract_x
_atom_site_fract_y
_atom_site_fract_z
_atom_site_U_iso_or_equiv
_atom_site_adp_type
_atom_site_calc_flag
_atom_site_refinement_flags
_atom_site_occupancy
_atom_site_disorder_assembly
_atom_site_disorder_group
C C1 0.19653(18) 1.0001(2) 0.07068(17) 0.0402(5) Uani d . 1 . .
C C2 0.10947(18) 1.1026(2) 0.07420(17) 0.0412(5) Uani d . 1 . .
C C3 0.0605(2) 1.1156(2) 0.16459(19) 0.0475(6) Uani d . 1 . .
H H3 0.0037 1.1844 0.1655 0.057 Uiso calc R 1 . .
C C4 0.0950(2) 1.0275(2) 0.25329(18) 0.0452(5) Uani d . 1 . .
C C5 0.1818(2) 0.9256(3) 0.25306(19) 0.0500(6) Uani d . 1 . .
H H5 0.2061 0.8663 0.3131 0.060 Uiso calc R 1 . .
C C6 0.2309(2) 0.9138(2) 0.16359(19) 0.0473(6) Uani d . 1 . .
H H6 0.2892 0.8462 0.1644 0.057 Uiso calc R 1 . .
C C7 0.24678(19) 0.9881(2) -0.02538(18) 0.0437(5) Uani d . 1 . .
C C8 0.3403(2) 0.8856(3) -0.02910(19) 0.0494(6) Uani d . 1 . .
H H8 0.3588 0.8183 0.0258 0.059 Uiso calc R 1 . .
C C9 0.3990(2) 0.8858(3) -0.10772(19) 0.0493(6) Uani d . 1 . .
H H9 0.3751 0.9540 -0.1613 0.059 Uiso calc R 1 . .
C C10 0.49523(19) 0.7959(2) -0.12387(17) 0.0431(5) Uani d . 1 . .
C C11 0.5467(2) 0.6925(3) -0.05077(19) 0.0566(7) Uani d . 1 . .
H H11 0.5169 0.6760 0.0111 0.068 Uiso calc R 1 . .
C C12 0.6406(2) 0.6134(3) -0.0672(2) 0.0635(7) Uani d . 1 . .
H H12 0.6750 0.5458 -0.0161 0.076 Uiso calc R 1 . .
C C13 0.68407(19) 0.6350(3) -0.16102(18) 0.0474(6) Uani d . 1 . .
C C14 0.6341(2) 0.7353(3) -0.23509(18) 0.0486(6) Uani d . 1 . .
H H14 0.6628 0.7498 -0.2978 0.058 Uiso calc R 1 . .
C C15 0.5412(2) 0.8148(3) -0.21662(19) 0.0518(6) Uani d . 1 . .
H H15 0.5080 0.8832 -0.2675 0.062 Uiso calc R 1 . .
O O1 0.07099(15) 1.19360(19) -0.01001(14) 0.0589(5) Uani d D 1 . .
H H1A 0.107(3) 1.171(3) -0.061(2) 0.088 Uiso d D 1 . .
O O2 0.04269(18) 1.0443(2) 0.33756(14) 0.0649(5) Uani d D 1 . .
H H2A 0.069(3) 0.988(3) 0.387(2) 0.097 Uiso d D 1 . .
O O3 0.21067(14) 1.06876(19) -0.10709(13) 0.0565(5) Uani d . 1 . .
O O4 0.77775(17) 0.5545(2) -0.17385(14) 0.0668(6) Uani d D 1 . .
H H4A 0.784(3) 0.563(4) -0.2384(17) 0.100 Uiso d D 1 . .
O O5 0.12061(17) 0.6281(2) 0.00416(14) 0.0587(5) Uani d D 1 . .
H H5A 0.072(2) 0.687(3) 0.017(3) 0.088 Uiso d D 1 . .
H H5B 0.149(3) 0.586(3) 0.0630(19) 0.088 Uiso d D 1 . .

loop_
_atom_site_aniso_label
_atom_site_aniso_U_11
_atom_site_aniso_U_22
_atom_site_aniso_U_33
_atom_site_aniso_U_12
_atom_site_aniso_U_13
_atom_site_aniso_U_23
C1 0.0381(11) 0.0444(12) 0.0430(12) -0.0015(9) 0.0192(9) -0.0060(10)
C2 0.0413(11) 0.0446(12) 0.0415(11) -0.0002(10) 0.0174(9) 0.0015(10)
C3 0.0457(12) 0.0512(14) 0.0524(13) 0.0090(11) 0.0251(10) -0.0011(11)
C4 0.0502(12) 0.0514(13) 0.0409(12) 0.0005(10) 0.0247(10) -0.0039(10)
C5 0.0583(14) 0.0530(14) 0.0436(12) 0.0078(11) 0.0217(11) 0.0070(10)
C6 0.0485(12) 0.0485(13) 0.0497(13) 0.0086(10) 0.0213(10) -0.0007(10)
C7 0.0400(11) 0.0520(14) 0.0432(12) -0.0049(10) 0.0183(9) -0.0041(10)
C8 0.0513(13) 0.0551(14) 0.0483(13) 0.0061(11) 0.0249(10) -0.0017(11)
C9 0.0475(12) 0.0576(15) 0.0485(13) 0.0041(11) 0.0229(10) 0.0008(11)
C10 0.0404(11) 0.0506(13) 0.0431(12) -0.0005(10) 0.0193(10) -0.0044(10)
C11 0.0605(15) 0.0757(18) 0.0437(13) 0.0113(13) 0.0323(12) 0.0049(12)
C12 0.0690(16) 0.0791(19) 0.0495(14) 0.0290(15) 0.0285(12) 0.0156(13)
C13 0.0425(12) 0.0596(15) 0.0446(12) 0.0065(11) 0.0193(10) -0.0039(11)
C14 0.0493(13) 0.0617(15) 0.0427(12) 0.0062(11) 0.0267(10) 0.0028(11)
C15 0.0528(13) 0.0586(15) 0.0507(14) 0.0097(11) 0.0254(11) 0.0083(11)
O1 0.0648(11) 0.0665(12) 0.0538(10) 0.0202(9) 0.0307(8) 0.0141(9)
O2 0.0793(13) 0.0756(13) 0.0531(10) 0.0183(10) 0.0424(10) 0.0072(9)
O3 0.0571(10) 0.0710(12) 0.0492(9) 0.0108(8) 0.0284(8) 0.0084(8)
O4 0.0654(11) 0.0920(14) 0.0512(10) 0.0355(10) 0.0302(9) 0.0110(10)
O5 0.0702(12) 0.0605(12) 0.0539(10) 0.0151(9) 0.0315(9) 0.0043(9)

loop_
_atom_type_symbol
_atom_type_description
_atom_type_scat_dispersion_real
_atom_type_scat_dispersion_imag
_atom_type_scat_source
C C 0.0033 0.0016 'International Tables Vol C Tables 4.2.6.8 and 6.1.1.4'
H H 0.0000 0.0000 'International Tables Vol C Tables 4.2.6.8 and 6.1.1.4'
O O 0.0106 0.0060 'International Tables Vol C Tables 4.2.6.8 and 6.1.1.4'

loop_
_geom_angle_atom_site_label_1
_geom_angle_atom_site_label_2
_geom_angle_atom_site_label_3
_geom_angle_site_symmetry_1
_geom_angle_site_symmetry_3
_geom_angle
_geom_angle_publ_flag
C6 C1 C2 . . 116.61(18) ?
C6 C1 C7 . . 123.2(2) ?
C2 C1 C7 . . 120.24(19) ?
O1 C2 C3 . . 117.03(19) ?
O1 C2 C1 . . 121.81(18) ?
C3 C2 C1 . . 121.2(2) ?
C4 C3 C2 . . 120.5(2) ?
C4 C3 H3 . . 119.7 ?
C2 C3 H3 . . 119.7 ?
O2 C4 C3 . . 117.5(2) ?
O2 C4 C5 . . 122.6(2) ?
C3 C4 C5 . . 119.90(19) ?
C6 C5 C4 . . 119.4(2) ?
C6 C5 H5 . . 120.3 ?
C4 C5 H5 . . 120.3 ?
C5 C6 C1 . . 122.4(2) ?
C5 C6 H6 . . 118.8 ?
C1 C6 H6 . . 118.8 ?
O3 C7 C1 . . 119.85(19) ?
O3 C7 C8 . . 119.07(19) ?
C1 C7 C8 . . 121.1(2) ?
C9 C8 C7 . . 122.1(2) ?
C9 C8 H8 . . 119.0 ?
C7 C8 H8 . . 119.0 ?
C8 C9 C10 . . 130.0(2) ?
C8 C9 H9 . . 115.0 ?
C10 C9 H9 . . 115.0 ?
C11 C10 C15 . . 117.1(2) ?
C11 C10 C9 . . 123.66(19) ?
C15 C10 C9 . . 119.2(2) ?
C12 C11 C10 . . 121.7(2) ?
C12 C11 H11 . . 119.1 ?
C10 C11 H11 . . 119.1 ?
C11 C12 C13 . . 119.6(2) ?
C11 C12 H12 . . 120.2 ?
C13 C12 H12 . . 120.2 ?
C14 C13 O4 . . 122.43(19) ?
C14 C13 C12 . . 119.9(2) ?
O4 C13 C12 . . 117.6(2) ?
C13 C14 C15 . . 119.7(2) ?
C13 C14 H14 . . 120.1 ?
C15 C14 H14 . . 120.1 ?
C14 C15 C10 . . 121.9(2) ?
C14 C15 H15 . . 119.0 ?
C10 C15 H15 . . 119.0 ?
C2 O1 H1A . . 107(2) ?
C4 O2 H2A . . 111(3) ?
C13 O4 H4A . . 108(2) ?
H5A O5 H5B . . 107(3) ?

loop_
_geom_bond_atom_site_label_1
_geom_bond_atom_site_label_2
_geom_bond_site_symmetry_2
_geom_bond_distance
_geom_bond_publ_flag
C1 C6 . 1.405(3) ?
C1 C2 . 1.410(3) ?
C1 C7 . 1.454(3) ?
C2 O1 . 1.359(3) ?
C2 C3 . 1.382(3) ?
C3 C4 . 1.375(3) ?
C3 H3 . 0.9300 ?
C4 O2 . 1.340(3) ?
C4 C5 . 1.397(3) ?
C5 C6 . 1.371(3) ?
C5 H5 . 0.9300 ?
C6 H6 . 0.9300 ?
C7 O3 . 1.270(3) ?
C7 C8 . 1.465(3) ?
C8 C9 . 1.316(3) ?
C8 H8 . 0.9300 ?
C9 C10 . 1.453(3) ?
C9 H9 . 0.9300 ?
C10 C11 . 1.383(3) ?
C10 C15 . 1.394(3) ?
C11 C12 . 1.374(3) ?
C11 H11 . 0.9300 ?
C12 C13 . 1.393(3) ?
C12 H12 . 0.9300 ?
C13 C14 . 1.364(3) ?
C13 O4 . 1.364(3) ?
C14 C15 . 1.375(3) ?
C14 H14 . 0.9300 ?
C15 H15 . 0.9300 ?
O1 H1A . 0.867(18) ?
O2 H2A . 0.819(18) ?
O4 H4A . 0.829(18) ?
O5 H5A . 0.836(18) ?
O5 H5B . 0.836(18) ?

loop_
_geom_hbond_atom_site_label_D
_geom_hbond_atom_site_label_H
_geom_hbond_atom_site_label_A
_geom_hbond_site_symmetry_A
_geom_hbond_distance_DH
_geom_hbond_distance_HA
_geom_hbond_distance_DA
_geom_hbond_angle_DHA
O1 H1A O3 . 0.867(18) 1.74(2) 2.530(2) 150(3)
O2 H2A O5 4_576 0.819(18) 1.827(19) 2.644(3) 175(4)
O4 H4A O3 2_644 0.829(18) 1.948(19) 2.776(2) 175(4)
O5 H5A O1 3_575 0.836(18) 1.989(19) 2.802(2) 164(3)
O5 H5B O4 3_665 0.836(18) 1.97(2) 2.785(3) 165(3)
C9 H9 O4 2_654 0.93 2.56 3.402(3) 151

loop_
_geom_torsion_atom_site_label_1
_geom_torsion_atom_site_label_2
_geom_torsion_atom_site_label_3
_geom_torsion_atom_site_label_4
_geom_torsion_site_symmetry_1
_geom_torsion_site_symmetry_2
_geom_torsion_site_symmetry_3
_geom_torsion_site_symmetry_4
_geom_torsion
_geom_torsion_publ_flag
C6 C1 C2 O1 . . . . 178.7(2) ?
C7 C1 C2 O1 . . . . -0.9(3) ?
C6 C1 C2 C3 . . . . -0.5(3) ?
C7 C1 C2 C3 . . . . 179.9(2) ?
O1 C2 C3 C4 . . . . -179.8(2) ?
C1 C2 C3 C4 . . . . -0.6(3) ?
C2 C3 C4 O2 . . . . -179.0(2) ?
C2 C3 C4 C5 . . . . 1.1(4) ?
O2 C4 C5 C6 . . . . 179.5(2) ?
C3 C4 C5 C6 . . . . -0.6(4) ?
C4 C5 C6 C1 . . . . -0.5(4) ?
C2 C1 C6 C5 . . . . 1.1(3) ?
C7 C1 C6 C5 . . . . -179.4(2) ?
C6 C1 C7 O3 . . . . 179.3(2) ?
C2 C1 C7 O3 . . . . -1.1(3) ?
C6 C1 C7 C8 . . . . -1.7(3) ?
C2 C1 C7 C8 . . . . 177.9(2) ?
O3 C7 C8 C9 . . . . 8.8(4) ?
C1 C7 C8 C9 . . . . -170.2(2) ?
C7 C8 C9 C10 . . . . 178.4(2) ?
C8 C9 C10 C11 . . . . -3.0(4) ?
C8 C9 C10 C15 . . . . 178.3(3) ?
C15 C10 C11 C12 . . . . 1.3(4) ?
C9 C10 C11 C12 . . . . -177.5(2) ?
C10 C11 C12 C13 . . . . -1.5(4) ?
C11 C12 C13 C14 . . . . 0.7(4) ?
C11 C12 C13 O4 . . . . 179.7(2) ?
O4 C13 C14 C15 . . . . -178.9(2) ?
C12 C13 C14 C15 . . . . 0.1(4) ?
C13 C14 C15 C10 . . . . -0.3(4) ?
C11 C10 C15 C14 . . . . -0.4(4) ?
C9 C10 C15 C14 . . . . 178.4(2) ?

loop_
_cod_related_entry_id
_cod_related_entry_database
_cod_related_entry_code
1 ChemSpider 30656527
